data_2221838
loop_
_publ_author_name
'Mohd Lair, Nooraziah'
'Mohd Ali, Hapipah'
'Ng, Seik Weng'

_publ_section_title
;Bis[4-hydroxy-<i>N</i>'-(4-methoxy-2-oxidobenzylidene-\k<i>O</i>^2^)benzohydrazidato-\k^2^<i>O</i>,<i>N</i>']cadmium(II)
 dimethyl sulfoxide disolvate
;
_journal_coeditor_code TK2421
_journal_issue 5
_journal_name_full 'Acta Crystallographica Section E'
_journal_page_first m541
_journal_paper_doi 10.1107/S1600536809013774
_journal_volume 65
_journal_year 2009
_chemical_formula_iupac '[Cd (C15 H13 N2 O4)2], 2C2 H6 O S'
_chemical_formula_moiety 'C30 H26 Cd N4 O8, 2(C2 H6 O S)'
_chemical_formula_sum 'C34 H38 Cd N4 O10 S2'
_chemical_formula_weight 839.20
_chemical_name_systematic
;
Bis[4-hydroxy-<i>N</i>'-(4-methoxy-2-oxidobenzylidene-
\k<i>O</i>^2^)benzohydrazidato-\k^2^<i>O</i>,<i>N</i>']cadmium(II) dimethyl
sulfoxide disolvate
;
_space_group_IT_number 15
_symmetry_cell_setting monoclinic
_symmetry_space_group_name_Hall '-C 2yc'
_symmetry_space_group_name_H-M 'C 1 2/c 1'
_atom_sites_solution_hydrogens geom
_atom_sites_solution_primary direct
_atom_sites_solution_secondary difmap
_audit_creation_method SHELXL-97
_cell_angle_alpha 90
_cell_angle_beta 132.137(4)
_cell_angle_gamma 90
_cell_formula_units_Z 4
_cell_length_a 23.891(2)
_cell_length_b 10.4390(10)
_cell_length_c 19.8740(10)
_cell_measurement_reflns_used 638
_cell_measurement_temperature 118(2)
_cell_measurement_theta_max 18.8
_cell_measurement_theta_min 2.2
_cell_volume 3675.5(6)
_computing_cell_refinement 'SAINT (Bruker, 2008)'
_computing_data_collection 'APEX2 (Bruker, 2008)'
_computing_data_reduction 'SAINT (Bruker, 2008)'
_computing_molecular_graphics 'X-SEED (Barbour, 2001)'
_computing_publication_material 'publCIF (Westrip, 2009)'
_computing_structure_refinement 'SHELXL97 (Sheldrick, 2008)'
_computing_structure_solution 'SHELXS97 (Sheldrick, 2008)'
_diffrn_ambient_temperature 118(2)
_diffrn_measured_fraction_theta_full 1.000
_diffrn_measured_fraction_theta_max 1.000
_diffrn_measurement_device_type 'Bruker SMART APEX'
_diffrn_measurement_method \w
_diffrn_radiation_monochromator graphite
_diffrn_radiation_source 'fine-focus sealed tube'
_diffrn_radiation_type MoK\a
_diffrn_radiation_wavelength 0.71073
_diffrn_reflns_av_R_equivalents 0.103
_diffrn_reflns_av_sigmaI/netI 0.112
_diffrn_reflns_limit_h_max 28
_diffrn_reflns_limit_h_min -28
_diffrn_reflns_limit_k_max 12
_diffrn_reflns_limit_k_min -12
_diffrn_reflns_limit_l_max 23
_diffrn_reflns_limit_l_min -23
_diffrn_reflns_number 10208
_diffrn_reflns_theta_full 25.0
_diffrn_reflns_theta_max 25.00
_diffrn_reflns_theta_min 2.10
_diffrn_standards_decay_% 0
_diffrn_standards_interval_count 0
_diffrn_standards_interval_time 0
_diffrn_standards_number 0
_exptl_absorpt_coefficient_mu 0.769
_exptl_absorpt_correction_T_max 0.745
_exptl_absorpt_correction_T_min 0.507
_exptl_absorpt_correction_type multi-scan
_exptl_absorpt_process_details '(SADABS; Sheldrick, 1996)'
_exptl_crystal_colour Yellow
_exptl_crystal_density_diffrn 1.517
_exptl_crystal_density_method 'not measured'
_exptl_crystal_description Prism
_exptl_crystal_F_000 1720
_exptl_crystal_size_max 0.12
_exptl_crystal_size_mid 0.06
_exptl_crystal_size_min 0.03
_refine_diff_density_max 1.31
_refine_diff_density_min -0.90
_refine_ls_extinction_method none
_refine_ls_goodness_of_fit_ref 1.02
_refine_ls_hydrogen_treatment constr
_refine_ls_matrix_type full
_refine_ls_number_parameters 211
_refine_ls_number_reflns 3243
_refine_ls_number_restraints 0
_refine_ls_restrained_S_all 1.02
_refine_ls_R_factor_all 0.103
_refine_ls_R_factor_gt 0.059
_refine_ls_shift/su_max 0.001
_refine_ls_shift/su_mean 0.001
_refine_ls_structure_factor_coef Fsqd
_refine_ls_weighting_details 'calc w=1/[\s^2^(Fo^2^)+(0.0692P)^2^+0.0136P] where P=(Fo^2^+2Fc^2^)/3'
_refine_ls_weighting_scheme calc
_refine_ls_wR_factor_gt 0.131
_refine_ls_wR_factor_ref 0.153
_reflns_number_gt 2147
_reflns_number_total 3243
_reflns_threshold_expression I>2\s(I)
_cod_data_source_file tk2421.cif
_cod_data_source_block I
_cod_depositor_comments
;
The following automatic conversions were performed:
'_symmetry_cell_setting' value 'Monoclinic' changed to 'monoclinic'
according to '/home/saulius/struct/CIF-dictionaries/cif_core.dic'
dictionary named 'cif_core.dic' version 2.4.1 from
2010-06-29.

'_exptl_absorpt_correction_type' value 'Multi-scan' changed
to 'multi-scan' according to
'/home/saulius/struct/CIF-dictionaries/cif_core.dic' dictionary named
'cif_core.dic' version 2.4.1 from 2010-06-29.

Automatic conversion script
Id: cif_fix_enum 1527 2010-12-29 10:47:43Z saulius 

The following automatic conversions were performed:

'_symmetry_cell_setting' value 'Monoclinic' changed to 'monoclinic'
according to /home/saulius/struct/CIF-dictionaries/cif_core.dic
dictionary named 'cif_core.dic' version 2.4.1 from
2010-06-29.

'_exptl_absorpt_correction_type' value 'Multi-scan'
changed to 'multi-scan' according to
/home/saulius/struct/CIF-dictionaries/cif_core.dic dictionary named
'cif_core.dic' version 2.4.1 from 2010-06-29.

Automatic conversion script
Id: cif_fix_values 1715 2011-07-08 13:25:40Z adriana 
;
_cod_original_cell_volume 3675.3(4)
_cod_original_sg_symbol_H-M 'C 2/c'
_cod_database_code 2221838
_cod_database_fobs_code 2221838

loop_
_symmetry_equiv_pos_as_xyz
'x, y, z'
'-x, y, -z+1/2'
'x+1/2, y+1/2, z'
'-x+1/2, y+1/2, -z+1/2'
'-x, -y, -z'
'x, -y, z-1/2'
'-x+1/2, -y+1/2, -z'
'x+1/2, -y+1/2, z-1/2'

loop_
_atom_site_type_symbol
_atom_site_label
_atom_site_fract_x
_atom_site_fract_y
_atom_site_fract_z
_atom_site_U_iso_or_equiv
_atom_site_adp_type
_atom_site_calc_flag
_atom_site_refinement_flags
_atom_site_occupancy
_atom_site_disorder_assembly
_atom_site_disorder_group
Cd Cd1 0.5000 0.32500(7) 0.7500 0.0253(2) Uani d S 1 . .
S S1 0.18289(10) 0.48574(18) 0.67220(12) 0.0335(5) Uani d . 1 . .
O O1 0.4272(2) 0.1893(4) 0.6323(3) 0.0276(10) Uani d . 1 . .
O O2 0.2426(3) -0.1133(5) 0.4273(3) 0.0373(12) Uani d . 1 . .
O O3 0.5137(2) 0.4972(4) 0.8391(3) 0.0264(10) Uani d . 1 . .
O O4 0.4911(2) 0.8669(4) 1.0697(3) 0.0304(11) Uani d . 1 . .
H H4 0.4624 0.8507 1.0791 0.046 Uiso calc R 1 . .
N N1 0.3944(3) 0.3437(5) 0.7273(3) 0.0227(12) Uani d . 1 . .
N N2 0.3971(3) 0.4373(5) 0.7788(4) 0.0262(13) Uani d . 1 . .
H H2 0.3589 0.4493 0.7755 0.031 Uiso calc R 1 . .
O O5 0.2603(2) 0.4283(5) 0.7353(4) 0.0432(13) Uani d . 1 . .
C C1 0.35890(17) 0.1366(4) 0.5922(3) 0.0261(16) Uani d G 1 . .
C C2 0.3336(2) 0.0367(4) 0.5313(3) 0.0291(16) Uani d G 1 . .
H H2A 0.3643 0.0060 0.5204 0.035 Uiso calc R 1 . .
C C3 0.2633(2) -0.0181(4) 0.4865(3) 0.0295(16) Uani d G 1 . .
C C4 0.21840(18) 0.0268(4) 0.5025(3) 0.0339(17) Uani d G 1 . .
H H4A 0.1704 -0.0107 0.4719 0.041 Uiso calc R 1 . .
C C5 0.2437(2) 0.1267(4) 0.5634(3) 0.0326(17) Uani d G 1 . .
H H5 0.2130 0.1574 0.5743 0.039 Uiso calc R 1 . .
C C6 0.3140(2) 0.1815(4) 0.6082(3) 0.0286(15) Uani d G 1 . .
C C7 0.1732(4) -0.1797(8) 0.3856(5) 0.0438(19) Uani d . 1 . .
H H7A 0.1662 -0.2488 0.3471 0.066 Uiso calc R 1 . .
H H7B 0.1309 -0.1196 0.3484 0.066 Uiso calc R 1 . .
H H7C 0.1754 -0.2159 0.4328 0.066 Uiso calc R 1 . .
C C8 0.3314(4) 0.2851(6) 0.6694(5) 0.0269(16) Uani d . 1 . .
H H8 0.2915 0.3119 0.6658 0.032 Uiso calc R 1 . .
C C9 0.4604(4) 0.5100(6) 0.8344(4) 0.0269(15) Uani d . 1 . .
C C10 0.4616(2) 0.6071(4) 0.8911(2) 0.0236(15) Uani d G 1 . .
C C11 0.5075(2) 0.7141(4) 0.9198(3) 0.0289(16) Uani d G 1 . .
H H11 0.5330 0.7276 0.8990 0.035 Uiso calc R 1 . .
C C12 0.5159(2) 0.8012(3) 0.9790(3) 0.0314(17) Uani d G 1 . .
H H12 0.5472 0.8743 0.9986 0.038 Uiso calc R 1 . .
C C13 0.4785(2) 0.7813(4) 1.0094(3) 0.0282(16) Uani d G 1 . .
C C14 0.4326(2) 0.6744(4) 0.9807(3) 0.0241(14) Uani d G 1 . .
H H14 0.4071 0.6609 1.0015 0.029 Uiso calc R 1 . .
C C15 0.4242(2) 0.5873(3) 0.9215(3) 0.0244(15) Uani d G 1 . .
H H15 0.3929 0.5142 0.9019 0.029 Uiso calc R 1 . .
C C16 0.1442(4) 0.4487(8) 0.7214(5) 0.0372(18) Uani d . 1 . .
H H16A 0.1335 0.3567 0.7154 0.056 Uiso calc R 1 . .
H H16B 0.0974 0.4970 0.6902 0.056 Uiso calc R 1 . .
H H16C 0.1805 0.4720 0.7858 0.056 Uiso calc R 1 . .
C C17 0.1980(4) 0.6515(7) 0.6951(5) 0.0424(19) Uani d . 1 . .
H H17A 0.2175 0.6882 0.6690 0.064 Uiso calc R 1 . .
H H17B 0.2346 0.6653 0.7609 0.064 Uiso calc R 1 . .
H H17C 0.1502 0.6932 0.6682 0.064 Uiso calc R 1 . .

loop_
_atom_site_aniso_label
_atom_site_aniso_U_11
_atom_site_aniso_U_22
_atom_site_aniso_U_33
_atom_site_aniso_U_12
_atom_site_aniso_U_13
_atom_site_aniso_U_23
Cd1 0.0238(4) 0.0338(4) 0.0243(4) 0.000 0.0186(3) 0.000
S1 0.0368(10) 0.0355(11) 0.0337(11) -0.0019(8) 0.0259(9) -0.0040(9)
O1 0.025(2) 0.037(3) 0.027(3) 0.000(2) 0.019(2) 0.000(2)
O2 0.041(3) 0.041(3) 0.032(3) -0.010(2) 0.026(3) -0.012(2)
O3 0.025(2) 0.035(3) 0.029(3) -0.001(2) 0.022(2) -0.003(2)
O4 0.034(3) 0.038(3) 0.032(3) -0.007(2) 0.028(2) -0.010(2)
N1 0.024(3) 0.026(3) 0.020(3) -0.001(2) 0.016(2) 0.000(2)
N2 0.030(3) 0.033(3) 0.025(3) 0.000(3) 0.022(3) -0.005(3)
O5 0.035(3) 0.042(3) 0.061(4) 0.004(2) 0.036(3) 0.002(3)
C1 0.025(3) 0.031(4) 0.020(4) 0.006(3) 0.014(3) 0.007(3)
C2 0.034(4) 0.033(4) 0.027(4) 0.007(3) 0.024(3) 0.002(3)
C3 0.037(4) 0.025(4) 0.032(4) -0.003(3) 0.025(4) 0.000(3)
C4 0.024(3) 0.045(5) 0.021(4) -0.012(3) 0.010(3) -0.006(3)
C5 0.030(4) 0.044(5) 0.026(4) 0.005(3) 0.019(3) 0.003(3)
C6 0.027(3) 0.035(4) 0.026(4) 0.007(3) 0.018(3) 0.010(4)
C7 0.047(4) 0.044(5) 0.035(4) -0.004(4) 0.025(4) -0.002(4)
C8 0.027(4) 0.024(4) 0.035(4) 0.003(3) 0.024(3) 0.005(3)
C9 0.027(4) 0.027(4) 0.022(4) 0.007(3) 0.015(3) 0.006(3)
C10 0.021(3) 0.029(4) 0.020(4) -0.002(3) 0.014(3) 0.000(3)
C11 0.035(4) 0.034(4) 0.029(4) -0.001(3) 0.026(3) -0.002(3)
C12 0.033(4) 0.036(5) 0.035(4) -0.006(3) 0.027(3) 0.001(3)
C13 0.035(4) 0.033(4) 0.022(4) 0.005(3) 0.021(3) 0.002(3)
C14 0.025(3) 0.029(4) 0.021(3) 0.004(3) 0.017(3) 0.003(3)
C15 0.026(3) 0.026(4) 0.020(4) -0.002(3) 0.015(3) 0.001(3)
C16 0.031(4) 0.051(5) 0.037(5) -0.004(3) 0.025(4) -0.006(4)
C17 0.050(4) 0.039(5) 0.047(5) 0.004(4) 0.035(4) -0.001(4)

loop_
_atom_type_symbol
_atom_type_description
_atom_type_scat_dispersion_real
_atom_type_scat_dispersion_imag
_atom_type_scat_source
C C 0.0033 0.0016 'International Tables Vol C Tables 4.2.6.8 and 6.1.1.4'
H H 0.0000 0.0000 'International Tables Vol C Tables 4.2.6.8 and 6.1.1.4'
N N 0.0061 0.0033 'International Tables Vol C Tables 4.2.6.8 and 6.1.1.4'
O O 0.0106 0.0060 'International Tables Vol C Tables 4.2.6.8 and 6.1.1.4'
S S 0.1246 0.1234 'International Tables Vol C Tables 4.2.6.8 and 6.1.1.4'
Cd Cd -0.8075 1.2024 'International Tables Vol C Tables 4.2.6.8 and 6.1.1.4'

loop_
_geom_angle_atom_site_label_1
_geom_angle_atom_site_label_2
_geom_angle_atom_site_label_3
_geom_angle_site_symmetry_1
_geom_angle_site_symmetry_3
_geom_angle
_geom_angle_publ_flag
O1 Cd1 O1 . 2_656 101.8(2) ?
O1 Cd1 N1 . 2_656 104.12(16) ?
O1 Cd1 N1 2_656 2_656 82.26(16) ?
O1 Cd1 N1 . . 82.26(16) ?
O1 Cd1 N1 2_656 . 104.12(16) ?
N1 Cd1 N1 2_656 . 170.1(3) ?
O1 Cd1 O3 . . 150.75(14) ?
O1 Cd1 O3 2_656 . 94.45(15) ?
N1 Cd1 O3 2_656 . 102.05(16) ?
N1 Cd1 O3 . . 70.17(16) ?
O1 Cd1 O3 . 2_656 94.45(15) ?
O1 Cd1 O3 2_656 2_656 150.75(14) ?
N1 Cd1 O3 2_656 2_656 70.17(16) ?
N1 Cd1 O3 . 2_656 102.05(16) ?
O3 Cd1 O3 . 2_656 82.3(2) ?
O5 S1 C17 . . 104.7(3) ?
O5 S1 C16 . . 104.9(3) ?
C17 S1 C16 . . 99.3(4) ?
C1 O1 Cd1 . . 130.6(3) ?
C3 O2 C7 . . 117.6(5) ?
C9 O3 Cd1 . . 114.2(4) ?
C13 O4 H4 . . 109.5 ?
C8 N1 N2 . . 116.5(5) ?
C8 N1 Cd1 . . 128.4(4) ?
N2 N1 Cd1 . . 114.9(3) ?
C9 N2 N1 . . 118.2(5) ?
C9 N2 H2 . . 120.9 ?
N1 N2 H2 . . 120.9 ?
O1 C1 C2 . . 117.6(3) ?
O1 C1 C6 . . 122.4(3) ?
C2 C1 C6 . . 120.0 ?
C1 C2 C3 . . 120.0 ?
C1 C2 H2A . . 120.0 ?
C3 C2 H2A . . 120.0 ?
O2 C3 C2 . . 116.1(3) ?
O2 C3 C4 . . 123.9(3) ?
C2 C3 C4 . . 120.0 ?
C5 C4 C3 . . 120.0 ?
C5 C4 H4A . . 120.0 ?
C3 C4 H4A . . 120.0 ?
C4 C5 C6 . . 120.0 ?
C4 C5 H5 . . 120.0 ?
C6 C5 H5 . . 120.0 ?
C5 C6 C1 . . 120.0 ?
C5 C6 C8 . . 112.7(3) ?
C1 C6 C8 . . 127.3(3) ?
O2 C7 H7A . . 109.5 ?
O2 C7 H7B . . 109.5 ?
H7A C7 H7B . . 109.5 ?
O2 C7 H7C . . 109.5 ?
H7A C7 H7C . . 109.5 ?
H7B C7 H7C . . 109.5 ?
N1 C8 C6 . . 127.4(5) ?
N1 C8 H8 . . 116.3 ?
C6 C8 H8 . . 116.3 ?
O3 C9 N2 . . 122.3(6) ?
O3 C9 C10 . . 121.5(6) ?
N2 C9 C10 . . 116.1(5) ?
C11 C10 C15 . . 120.0 ?
C11 C10 C9 . . 117.7(3) ?
C15 C10 C9 . . 122.0(4) ?
C12 C11 C10 . . 120.0 ?
C12 C11 H11 . . 120.0 ?
C10 C11 H11 . . 120.0 ?
C11 C12 C13 . . 120.0 ?
C11 C12 H12 . . 120.0 ?
C13 C12 H12 . . 120.0 ?
O4 C13 C14 . . 122.6(3) ?
O4 C13 C12 . . 117.3(3) ?
C14 C13 C12 . . 120.0 ?
C13 C14 C15 . . 120.0 ?
C13 C14 H14 . . 120.0 ?
C15 C14 H14 . . 120.0 ?
C14 C15 C10 . . 120.0 ?
C14 C15 H15 . . 120.0 ?
C10 C15 H15 . . 120.0 ?
S1 C16 H16A . . 109.5 ?
S1 C16 H16B . . 109.5 ?
H16A C16 H16B . . 109.5 ?
S1 C16 H16C . . 109.5 ?
H16A C16 H16C . . 109.5 ?
H16B C16 H16C . . 109.5 ?
S1 C17 H17A . . 109.5 ?
S1 C17 H17B . . 109.5 ?
H17A C17 H17B . . 109.5 ?
S1 C17 H17C . . 109.5 ?
H17A C17 H17C . . 109.5 ?
H17B C17 H17C . . 109.5 ?

loop_
_geom_bond_atom_site_label_1
_geom_bond_atom_site_label_2
_geom_bond_site_symmetry_2
_geom_bond_distance
_geom_bond_publ_flag
Cd1 O1 . 2.246(4) ?
Cd1 O1 2_656 2.246(4) ?
Cd1 N1 2_656 2.254(5) ?
Cd1 N1 . 2.254(5) ?
Cd1 O3 . 2.386(4) ?
Cd1 O3 2_656 2.386(4) ?
S1 O5 . 1.497(5) ?
S1 C17 . 1.764(7) ?
S1 C16 . 1.782(6) ?
O1 C1 . 1.362(5) ?
O2 C3 . 1.355(5) ?
O2 C7 . 1.439(8) ?
O3 C9 . 1.221(7) ?
O4 C13 . 1.356(5) ?
O4 H4 . 0.8400 ?
N1 C8 . 1.280(8) ?
N1 N2 . 1.385(7) ?
N2 C9 . 1.356(8) ?
N2 H2 . 0.8800 ?
C1 C2 . 1.3900 ?
C1 C6 . 1.3900 ?
C2 C3 . 1.3900 ?
C2 H2A . 0.9500 ?
C3 C4 . 1.3900 ?
C4 C5 . 1.3900 ?
C4 H4A . 0.9500 ?
C5 C6 . 1.3900 ?
C5 H5 . 0.9500 ?
C6 C8 . 1.464(7) ?
C7 H7A . 0.9800 ?
C7 H7B . 0.9800 ?
C7 H7C . 0.9800 ?
C8 H8 . 0.9500 ?
C9 C10 . 1.500(7) ?
C10 C11 . 1.3900 ?
C10 C15 . 1.3900 ?
C11 C12 . 1.3900 ?
C11 H11 . 0.9500 ?
C12 C13 . 1.3900 ?
C12 H12 . 0.9500 ?
C13 C14 . 1.3900 ?
C14 C15 . 1.3900 ?
C14 H14 . 0.9500 ?
C15 H15 . 0.9500 ?
C16 H16A . 0.9800 ?
C16 H16B . 0.9800 ?
C16 H16C . 0.9800 ?
C17 H17A . 0.9800 ?
C17 H17B . 0.9800 ?
C17 H17C . 0.9800 ?

loop_
_geom_hbond_atom_site_label_D
_geom_hbond_atom_site_label_H
_geom_hbond_atom_site_label_A
_geom_hbond_site_symmetry_A
_geom_hbond_distance_DH
_geom_hbond_distance_HA
_geom_hbond_distance_DA
_geom_hbond_angle_DHA
_geom_hbond_publ_flag
O4 H4 O1 6_566 0.84 1.79 2.603(6) 163 yes
N2 H2 O5 . 0.88 1.93 2.766(6) 159 yes

loop_
_geom_torsion_atom_site_label_1
_geom_torsion_atom_site_label_2
_geom_torsion_atom_site_label_3
_geom_torsion_atom_site_label_4
_geom_torsion_site_symmetry_1
_geom_torsion_site_symmetry_2
_geom_torsion_site_symmetry_3
_geom_torsion_site_symmetry_4
_geom_torsion
_geom_torsion_publ_flag
O1 Cd1 O1 C1 2_656 . . . 90.7(4) ?
N1 Cd1 O1 C1 2_656 . . . 175.5(4) ?
N1 Cd1 O1 C1 . . . . -12.2(4) ?
O3 Cd1 O1 C1 . . . . -31.7(6) ?
O3 Cd1 O1 C1 2_656 . . . -113.8(4) ?
O1 Cd1 O3 C9 . . . . 24.1(6) ?
O1 Cd1 O3 C9 2_656 . . . -99.9(4) ?
N1 Cd1 O3 C9 2_656 . . . 177.1(4) ?
N1 Cd1 O3 C9 . . . . 3.5(4) ?
O3 Cd1 O3 C9 2_656 . . . 109.4(5) ?
O1 Cd1 N1 C8 . . . . 2.3(5) ?
O1 Cd1 N1 C8 2_656 . . . -97.9(5) ?
O3 Cd1 N1 C8 . . . . 172.4(6) ?
O3 Cd1 N1 C8 2_656 . . . 95.3(5) ?
O1 Cd1 N1 N2 . . . . -172.8(4) ?
O1 Cd1 N1 N2 2_656 . . . 86.9(4) ?
O3 Cd1 N1 N2 . . . . -2.8(4) ?
O3 Cd1 N1 N2 2_656 . . . -79.9(4) ?
C8 N1 N2 C9 . . . . -173.7(6) ?
Cd1 N1 N2 C9 . . . . 2.1(7) ?
Cd1 O1 C1 C2 . . . . -168.0(3) ?
Cd1 O1 C1 C6 . . . . 13.8(6) ?
O1 C1 C2 C3 . . . . -178.2(4) ?
C6 C1 C2 C3 . . . . 0.0 ?
C7 O2 C3 C2 . . . . 174.7(5) ?
C7 O2 C3 C4 . . . . -6.5(7) ?
C1 C2 C3 O2 . . . . 178.9(5) ?
C1 C2 C3 C4 . . . . 0.0 ?
O2 C3 C4 C5 . . . . -178.8(5) ?
C2 C3 C4 C5 . . . . 0.0 ?
C3 C4 C5 C6 . . . . 0.0 ?
C4 C5 C6 C1 . . . . 0.0 ?
C4 C5 C6 C8 . . . . 180.0(4) ?
O1 C1 C6 C5 . . . . 178.1(4) ?
C2 C1 C6 C5 . . . . 0.0 ?
O1 C1 C6 C8 . . . . -1.8(6) ?
C2 C1 C6 C8 . . . . -179.9(5) ?
N2 N1 C8 C6 . . . . -178.8(5) ?
Cd1 N1 C8 C6 . . . . 6.1(9) ?
C5 C6 C8 N1 . . . . 171.3(6) ?
C1 C6 C8 N1 . . . . -8.8(9) ?
Cd1 O3 C9 N2 . . . . -3.9(8) ?
Cd1 O3 C9 C10 . . . . 175.5(4) ?
N1 N2 C9 O3 . . . . 1.4(9) ?
N1 N2 C9 C10 . . . . -178.1(5) ?
O3 C9 C10 C11 . . . . 25.7(7) ?
N2 C9 C10 C11 . . . . -154.8(4) ?
O3 C9 C10 C15 . . . . -148.5(5) ?
N2 C9 C10 C15 . . . . 31.0(7) ?
C15 C10 C11 C12 . . . . 0.0 ?
C9 C10 C11 C12 . . . . -174.3(4) ?
C10 C11 C12 C13 . . . . 0.0 ?
C11 C12 C13 O4 . . . . 177.6(4) ?
C11 C12 C13 C14 . . . . 0.0 ?
O4 C13 C14 C15 . . . . -177.4(4) ?
C12 C13 C14 C15 . . . . 0.0 ?
C13 C14 C15 C10 . . . . 0.0 ?
C11 C10 C15 C14 . . . . 0.0 ?
C9 C10 C15 C14 . . . . 174.1(4) ?
